data_7706840
loop_
_publ_author_name
'Qian, Bin-Bin'
'Song, Peng-Chao'
'Nie, Hong-Xiang'
'Zhang, Bo'
'Zheng, Jin-Yu'
'Yu, Mei-Hui'
'Chang, Ze'

_publ_section_title
;
 Two porous Ni-MOFs based on 2,4,6-tris(pyridin-4-yl)-1,3,5-triazine
 showing solvent determined structures and distinctive sorption properties
 toward CO<sub>2</sub> and alkanes.
;
_journal_issue 15
_journal_name_full 'Dalton transactions (Cambridge, England : 2003)'
_journal_page_first 5244
_journal_page_last 5250
_journal_paper_doi 10.1039/d1dt00136a
_journal_volume 50
_journal_year 2021
_chemical_formula_moiety 'C30.92 H21 N4 Ni3 O17, 2[C3H7NO], 0.5[H2O], 0.5[CH4O]'
_chemical_formula_sum 'C37.42 H38 N6 Ni3 O20'
_chemical_formula_weight 1067.91
_space_group_crystal_system trigonal
_space_group_IT_number 166
_space_group_name_Hall '-R 3 2"'
_space_group_name_H-M_alt 'R -3 m :H'
_atom_sites_solution_hydrogens mixed
_audit_creation_date 2021-03-08
_audit_creation_method
;
Olex2 1.3
(compiled 2019.09.11 svn.r3662 for OlexSys, GUI svn.r5938)
;
_audit_update_record
;
2021-03-08 deposited with the CCDC.	2021-03-11 downloaded from the CCDC.
;
_cell_angle_alpha 90
_cell_angle_beta 90
_cell_angle_gamma 120
_cell_formula_units_Z 18
_cell_length_a 27.1230(2)
_cell_length_b 27.1230(2)
_cell_length_c 38.1727(3)
_cell_measurement_reflns_used 18598
_cell_measurement_temperature 99.99(10)
_cell_measurement_theta_max 75.8350
_cell_measurement_theta_min 4.7260
_cell_volume 24319.7(3)
_computing_cell_refinement 'CrysAlisPro 1.171.40.84a (Rigaku OD, 2020)'
_computing_data_collection 'CrysAlisPro 1.171.40.84a (Rigaku OD, 2020)'
_computing_data_reduction 'CrysAlisPro 1.171.40.84a (Rigaku OD, 2020)'
_computing_molecular_graphics 'Olex2 1.3 (Dolomanov et al., 2009)'
_computing_publication_material 'Olex2 1.3 (Dolomanov et al., 2009)'
_computing_structure_refinement 'ShelXL 2016/6 (Sheldrick, 2015)'
_computing_structure_solution 'SHELXT 2014/5 (Sheldrick, 2014)'
_diffrn_ambient_environment N~2~
_diffrn_ambient_temperature 99.99(10)
_diffrn_detector 'Hybrid Pixel Array Detector'
_diffrn_detector_area_resol_mean 10.0000
_diffrn_measured_fraction_theta_full 0.998
_diffrn_measured_fraction_theta_max 0.998
_diffrn_measurement_details
;
List of Runs (angles in degrees, time in seconds):

  # Type    Start    End  Width  t~exp~   \w     \q     \k     \f   Frames
#--------------------------------------------------------------------------
  1  \w    -38.00  34.00   0.50    5.84    --    0.00 -82.00  30.00  144
  2  \w    -37.00  -5.00   0.50    5.84    --    0.00 -82.00   0.00   64
  3  \w     94.00 185.00   0.50   23.37    --  101.30  57.00   0.00  182
  4  \w     94.00 145.00   0.50   23.37    --  101.30  19.00-180.00  102
  5  \w     94.00 191.00   0.50   23.37    --  101.30  82.00  90.00  194
  6  \w    112.00 188.00   0.50   23.37    --  101.30  82.00-150.00  152
;
_diffrn_measurement_device 'four-circle diffractometer'
_diffrn_measurement_device_type 'XtaLAB AFC12 (RINC): Kappa single'
_diffrn_measurement_method '\w scans'
_diffrn_orient_matrix_type 'CrysAlisPro convention (1999,Acta A55,543-557)'
_diffrn_orient_matrix_UB_11 0.0374272000
_diffrn_orient_matrix_UB_12 0.0471743000
_diffrn_orient_matrix_UB_13 -0.0263021000
_diffrn_orient_matrix_UB_21 0.0484749000
_diffrn_orient_matrix_UB_22 -0.0131862000
_diffrn_orient_matrix_UB_23 0.0056303000
_diffrn_orient_matrix_UB_31 -0.0235070000
_diffrn_orient_matrix_UB_32 -0.0435828000
_diffrn_orient_matrix_UB_33 -0.0300996000
_diffrn_radiation_monochromator mirror
_diffrn_radiation_probe x-ray
_diffrn_radiation_type 'Cu K\a'
_diffrn_radiation_wavelength 1.54184
_diffrn_reflns_av_R_equivalents 0.0162
_diffrn_reflns_av_unetI/netI 0.0137
_diffrn_reflns_Laue_measured_fraction_full 0.998
_diffrn_reflns_Laue_measured_fraction_max 0.998
_diffrn_reflns_limit_h_max 32
_diffrn_reflns_limit_h_min -30
_diffrn_reflns_limit_k_max 32
_diffrn_reflns_limit_k_min -30
_diffrn_reflns_limit_l_max 45
_diffrn_reflns_limit_l_min -45
_diffrn_reflns_number 24179
_diffrn_reflns_point_group_measured_fraction_full 0.998
_diffrn_reflns_point_group_measured_fraction_max 0.998
_diffrn_reflns_theta_full 66.991
_diffrn_reflns_theta_max 66.991
_diffrn_reflns_theta_min 3.473
_diffrn_source 'Rotating-anode X-ray tube (dual wavelength)'
_diffrn_source_type 'Rigaku (Cu) X-ray DW Source'
_exptl_absorpt_coefficient_mu 1.835
_exptl_absorpt_correction_T_max 1.00000
_exptl_absorpt_correction_T_min 0.83600
_exptl_absorpt_correction_type multi-scan
_exptl_absorpt_process_details
;
CrysAlisPro 1.171.40.84a (Rigaku Oxford Diffraction, 2020)
Empirical absorption correction using spherical harmonics,
implemented in SCALE3 ABSPACK scaling algorithm.
;
_exptl_crystal_colour green
_exptl_crystal_density_diffrn 1.312
_exptl_crystal_description block
_exptl_crystal_F_000 9873
_exptl_crystal_size_max 0.1
_exptl_crystal_size_mid 0.1
_exptl_crystal_size_min 0.1
_refine_diff_density_max 1.541
_refine_diff_density_min -0.697
_refine_diff_density_rms 0.093
_refine_ls_extinction_method none
_refine_ls_goodness_of_fit_ref 1.055
_refine_ls_hydrogen_treatment constr
_refine_ls_matrix_type full
_refine_ls_number_parameters 282
_refine_ls_number_reflns 5146
_refine_ls_number_restraints 230
_refine_ls_restrained_S_all 1.042
_refine_ls_R_factor_all 0.0577
_refine_ls_R_factor_gt 0.0561
_refine_ls_shift/su_max 0.001
_refine_ls_shift/su_mean 0.000
_refine_ls_structure_factor_coef Fsqd
_refine_ls_weighting_details 'w=1/[\s^2^(Fo^2^)+(0.0836P)^2^+176.0993P] where P=(Fo^2^+2Fc^2^)/3'
_refine_ls_weighting_scheme calc
_refine_ls_wR_factor_gt 0.1578
_refine_ls_wR_factor_ref 0.1591
_reflns_Friedel_coverage 0.000
_reflns_number_gt 4863
_reflns_number_total 5146
_reflns_threshold_expression 'I > 2\s(I)'
_cod_data_source_file d1dt00136a2.cif
_cod_data_source_block 1
_cod_depositor_comments 'Adding full bibliography for 7706839--7706840.cif.'
_cod_original_cell_volume 24319.7(4)
_cod_original_sg_symbol_H-M 'R -3 m'
_cod_database_code 7706840
_shelx_shelxl_version_number 2016/6
_shelx_space_group_comment
;
The symmetry employed for this shelxl refinement is uniquely defined
by the following loop, which should always be used as a source of
symmetry information in preference to the above space-group names.
They are only intended as comments.
;
_reflns_odcompleteness_completeness 99.83
_reflns_odcompleteness_iscentric 1
_reflns_odcompleteness_theta 66.97
_olex2_refinement_description
;
1. Fixed Uiso
 At 1.2 times of:
  All C(H) groups
 At 1.5 times of:
  All C(H,H,H) groups, All O(H,H) groups
2. Restrained distances
 C21-O7
 1.5 with sigma of 0.01
3. Rigid bond restraints
 O7, C21
 with sigma for 1-2 distances of 0.01 and sigma for 1-3 distances of 0.01
4. Uiso/Uaniso restraints and constraints
C1 \\sim C2 \\sim C3 \\sim C4 \\sim C5 \\sim C6 \\sim C7 \\sim C8 \\sim C9
\\sim C10 \\sim C11 \\sim C12 \\sim C13 \\sim C14 \\sim C15 \\sim C16 \\sim C17
\\sim C18 \\sim C19 \\sim C20 \\sim C21: within 3.8A with sigma of 0.01 and
sigma for terminal atoms of 0.02 within 3.8A
O7 \\sim C21: within 1.7A with sigma of 0.04 and sigma for terminal atoms of
0.08 within 1.7A
5. Others
 Fixed Sof: C21(0.46) H21A(0.5) H21B(0.5) H21C(0.5)
6.a Rotating group:
 O1W(H1WA,H1WB)
6.b Aromatic/amide H refined with riding coordinates:
 C3(H3), C4(H4), C9(H9), C10(H10), C13(H13), C14(H14), C19(H19), C20(H20)
6.c Idealised Me refined as rotating group:
 C21(H21A,H21B,H21C)
;
_smtbx_masks_special_details
;
A solvent mask was calculated and 1694 electrons were 
found in a volume of 10541.6\%A^3^ in 1 void per unit cell. 
This is consistent with the presence of 2[C3H7NO], 0.5[H2O], 0.5[CH4O] per Formula Unit 
which account for 1692 electrons per unit cell.
;
_smtbx_masks_void_probe_radius 1.2
_smtbx_masks_void_truncation_radius 1.2
_olex2_submission_special_instructions 'No special instructions were received'
_oxdiff_exptl_absorpt_empirical_details
;
Empirical correction (ABSPACK) includes:
- Absorption correction using spherical harmonics
- Frame scaling
;
_oxdiff_exptl_absorpt_empirical_full_max 1.248
_oxdiff_exptl_absorpt_empirical_full_min 0.833

loop_
_space_group_symop_operation_xyz
'x, y, z'
'-y, x-y, z'
'-x+y, -x, z'
'y, x, -z'
'x-y, -y, -z'
'-x, -x+y, -z'
'x+2/3, y+1/3, z+1/3'
'-y+2/3, x-y+1/3, z+1/3'
'-x+y+2/3, -x+1/3, z+1/3'
'y+2/3, x+1/3, -z+1/3'
'x-y+2/3, -y+1/3, -z+1/3'
'-x+2/3, -x+y+1/3, -z+1/3'
'x+1/3, y+2/3, z+2/3'
'-y+1/3, x-y+2/3, z+2/3'
'-x+y+1/3, -x+2/3, z+2/3'
'y+1/3, x+2/3, -z+2/3'
'x-y+1/3, -y+2/3, -z+2/3'
'-x+1/3, -x+y+2/3, -z+2/3'
'-x, -y, -z'
'y, -x+y, -z'
'x-y, x, -z'
'-y, -x, z'
'-x+y, y, z'
'x, x-y, z'
'-x+2/3, -y+1/3, -z+1/3'
'y+2/3, -x+y+1/3, -z+1/3'
'x-y+2/3, x+1/3, -z+1/3'
'-y+2/3, -x+1/3, z+1/3'
'-x+y+2/3, y+1/3, z+1/3'
'x+2/3, x-y+1/3, z+1/3'
'-x+1/3, -y+2/3, -z+2/3'
'y+1/3, -x+y+2/3, -z+2/3'
'x-y+1/3, x+2/3, -z+2/3'
'-y+1/3, -x+2/3, z+2/3'
'-x+y+1/3, y+2/3, z+2/3'
'x+1/3, x-y+2/3, z+2/3'

loop_
_atom_site_label
_atom_site_type_symbol
_atom_site_fract_x
_atom_site_fract_y
_atom_site_fract_z
_atom_site_U_iso_or_equiv
_atom_site_adp_type
_atom_site_occupancy
_atom_site_site_symmetry_order
_atom_site_calc_flag
_atom_site_refinement_flags_posn
_atom_site_refinement_flags_adp
_atom_site_refinement_flags_occupancy
_atom_site_disorder_assembly
_atom_site_disorder_group
Ni1 Ni 0.68063(3) 0.84032(2) 0.26381(2) 0.01526(18) Uani 1 2 d S T P . .
Ni2 Ni 0.53637(3) 0.76819(2) 0.24301(2) 0.01786(19) Uani 1 2 d S T P . .
Ni3 Ni 0.85004(2) 0.70008(4) 0.21412(2) 0.0342(2) Uani 1 2 d S T P . .
O1 O 0.77137(10) 0.67188(11) 0.19561(7) 0.0417(6) Uani 1 1 d . . . . .
O1W O 0.69960(9) 0.90432(10) 0.30214(6) 0.0370(6) Uani 1 1 d . . . . .
H1WA H 0.732318 0.914808 0.311339 0.056 Uiso 1 1 d R U . . .
H1WB H 0.676278 0.890220 0.319367 0.056 Uiso 1 1 d R U . . .
O2 O 0.66671(8) 0.77732(8) 0.23025(5) 0.0253(4) Uani 1 1 d . . . . .
O2W O 0.46861(16) 0.73430(8) 0.20803(9) 0.0530(10) Uani 1 2 d S T P . .
O3 O 0.57406(9) 0.73301(10) 0.21535(6) 0.0340(5) Uani 1 1 d . . . . .
O3W O 0.59989(11) 0.79995(6) 0.28088(7) 0.0248(6) Uani 1 2 d S T P . .
O4 O 0.55314(14) 0.70923(17) 0.31425(10) 0.1057(18) Uani 1 1 d . . . . .
O5 O 0.49131(9) 0.69292(9) 0.27088(6) 0.0331(5) Uani 1 1 d . . . . .
O6 O 0.50086(11) 0.58040(10) 0.41395(6) 0.0408(6) Uani 1 1 d . . . . .
O7 O 0.81428(12) 0.6286(2) 0.24698(15) 0.0808(15) Uani 1 2 d DS TU P . .
N1 N 0.76462(14) 0.88231(7) 0.24948(8) 0.0187(7) Uani 1 2 d S T P . .
N2 N 0.88572(9) 0.77143(19) 0.18170(12) 0.0397(10) Uani 1 2 d S T P . .
N3 N 0.94158(19) 0.97079(10) 0.14929(12) 0.0425(10) Uani 1 2 d S T P . .
N4 N 0.97084(7) 0.94168(14) 0.23899(10) 0.0243(7) Uani 1 2 d S T P . .
C1 C 0.50565(16) 0.67958(17) 0.29884(11) 0.0508(10) Uani 1 1 d . U . . .
C2 C 0.46462(15) 0.62429(16) 0.31580(10) 0.0444(9) Uani 1 1 d . U . . .
C3 C 0.41308(13) 0.58692(13) 0.29955(15) 0.0457(13) Uani 1 2 d S TU P . .
H3 H 0.403726 0.596272 0.278076 0.055 Uiso 1 2 calc R U P . .
C4 C 0.47757(14) 0.61073(15) 0.34841(10) 0.0411(8) Uani 1 1 d . U . . .
H4 H 0.511799 0.635755 0.359287 0.049 Uiso 1 1 calc R U . . .
C5 C 0.43976(11) 0.56024(11) 0.36466(13) 0.0365(10) Uani 1 2 d S TU P . .
C6 C 0.45397(11) 0.54603(11) 0.39936(13) 0.0351(10) Uani 1 2 d S TU P . .
C7 C 0.62371(12) 0.74078(12) 0.21390(8) 0.0240(6) Uani 1 1 d . U . . .
C8 C 0.63261(13) 0.70176(13) 0.18976(8) 0.0272(6) Uani 1 1 d . U . . .
C9 C 0.58970(16) 0.666667 0.166667 0.0274(9) Uani 1 2 d S TU P . .
H9 H 0.555417 0.666669 0.166666 0.033 Uiso 1 2 calc R U P . .
C10 C 0.68343(13) 0.70082(13) 0.19025(9) 0.0304(7) Uani 1 1 d . U . . .
H10 H 0.711638 0.723040 0.206340 0.036 Uiso 1 1 calc R U . . .
C11 C 0.69219(16) 0.666667 0.166667 0.0322(9) Uani 1 2 d S TU P . .
C12 C 0.74807(16) 0.666667 0.166667 0.0338(10) Uani 1 2 d S TU P . .
C13 C 0.79351(12) 0.93916(12) 0.24662(8) 0.0229(6) Uani 1 1 d . U . . .
H13 H 0.773441 0.958666 0.247351 0.027 Uiso 1 1 calc R U . . .
C14 C 0.85184(12) 0.96990(12) 0.24264(8) 0.0258(6) Uani 1 1 d . U . . .
H14 H 0.870769 1.009406 0.241142 0.031 Uiso 1 1 calc R U . . .
C15 C 0.88176(17) 0.94088(8) 0.24091(11) 0.0223(8) Uani 1 2 d S TU P . .
C16 C 0.94475(17) 0.97238(9) 0.23894(11) 0.0240(8) Uani 1 2 d S TU P . .
C17 C 0.97227(12) 0.9445(2) 0.14944(13) 0.0406(11) Uani 1 2 d S TU P . .
C18 C 0.94098(12) 0.8820(2) 0.15561(14) 0.0413(11) Uani 1 2 d S TU P . .
C19 C 0.97048(17) 0.85324(17) 0.16097(11) 0.0462(9) Uani 1 1 d . U . . .
H19 H 1.009083 0.870351 0.155792 0.055 Uiso 1 1 calc R U . . .
C20 C 0.94129(16) 0.79855(16) 0.17419(11) 0.0440(8) Uani 1 1 d . U . . .
H20 H 0.961387 0.779575 0.178087 0.053 Uiso 1 1 calc R U . . .
C21 C 0.8356(13) 0.5929(12) 0.2630(5) 0.215(12) Uani 0.46 1 d D U P . .
H21A H 0.852403 0.580898 0.245262 0.323 Uiso 0.5 1 calc R U P . .
H21B H 0.804504 0.560001 0.273778 0.323 Uiso 0.5 1 calc R U P . .
H21C H 0.863672 0.614603 0.280486 0.323 Uiso 0.5 1 calc R U P . .

loop_
_atom_site_aniso_label
_atom_site_aniso_U_11
_atom_site_aniso_U_22
_atom_site_aniso_U_33
_atom_site_aniso_U_23
_atom_site_aniso_U_13
_atom_site_aniso_U_12
Ni1 0.0133(3) 0.0166(3) 0.0147(3) -0.00158(12) -0.0032(2) 0.00667(16)
Ni2 0.0142(3) 0.0215(3) 0.0154(3) -0.00174(12) -0.0035(2) 0.00711(17)
Ni3 0.0270(3) 0.0376(5) 0.0414(5) -0.0157(4) -0.00786(18) 0.0188(2)
O1 0.0277(12) 0.0515(15) 0.0483(14) -0.0204(12) -0.0116(11) 0.0217(12)
O1W 0.0184(10) 0.0475(14) 0.0320(12) -0.0208(10) -0.0021(9) 0.0066(10)
O2 0.0193(10) 0.0222(10) 0.0318(11) -0.0101(8) -0.0039(8) 0.0084(9)
O2W 0.0304(18) 0.079(2) 0.0334(18) -0.0090(8) -0.0180(15) 0.0152(9)
O3 0.0208(11) 0.0383(12) 0.0410(12) -0.0218(10) -0.0073(9) 0.0136(10)
O3W 0.0144(13) 0.0365(13) 0.0161(13) -0.0021(5) -0.0042(10) 0.0072(7)
O4 0.0432(17) 0.095(3) 0.094(3) 0.068(2) -0.0422(18) -0.0289(18)
O5 0.0230(11) 0.0298(11) 0.0344(12) 0.0086(9) -0.0069(9) 0.0041(9)
O6 0.0392(13) 0.0313(12) 0.0408(13) 0.0067(10) -0.0147(11) 0.0093(11)
O7 0.087(3) 0.065(3) 0.083(3) 0.003(3) 0.0013(14) 0.0326(16)
N1 0.0173(16) 0.0180(11) 0.0205(15) -0.0015(6) -0.0030(12) 0.0087(8)
N2 0.0358(16) 0.040(2) 0.045(2) -0.0140(19) -0.0070(9) 0.0199(12)
N3 0.042(3) 0.0401(17) 0.046(2) -0.0028(10) -0.006(2) 0.0212(13)
N4 0.0173(12) 0.0190(17) 0.0371(19) -0.0014(14) -0.0007(7) 0.0095(9)
C1 0.0285(17) 0.043(2) 0.054(2) 0.0210(17) -0.0157(16) -0.0019(15)
C2 0.0281(16) 0.0375(18) 0.0501(19) 0.0176(15) -0.0116(14) 0.0033(15)
C3 0.0347(16) 0.0347(16) 0.049(3) 0.0160(12) -0.0160(12) 0.003(2)
C4 0.0261(16) 0.0353(17) 0.0462(18) 0.0115(15) -0.0110(14) 0.0035(14)
C5 0.0303(15) 0.0303(15) 0.043(2) 0.0091(10) -0.0091(10) 0.0105(18)
C6 0.0295(15) 0.0295(15) 0.042(2) 0.0068(10) -0.0068(10) 0.0115(18)
C7 0.0222(14) 0.0215(14) 0.0270(14) -0.0064(12) -0.0023(11) 0.0099(12)
C8 0.0242(14) 0.0234(14) 0.0328(15) -0.0092(12) -0.0031(12) 0.0111(12)
C9 0.0228(14) 0.0234(19) 0.036(2) -0.0075(17) -0.0037(8) 0.0117(9)
C10 0.0234(14) 0.0261(15) 0.0393(16) -0.0138(13) -0.0068(12) 0.0106(12)
C11 0.0246(15) 0.029(2) 0.044(2) -0.0126(18) -0.0063(9) 0.0145(10)
C12 0.0240(15) 0.028(2) 0.051(3) -0.018(2) -0.0092(10) 0.0139(11)
C13 0.0190(13) 0.0197(13) 0.0325(14) 0.0007(11) -0.0031(11) 0.0115(11)
C14 0.0205(14) 0.0163(13) 0.0406(16) 0.0043(12) -0.0012(12) 0.0093(11)
C15 0.0167(18) 0.0192(14) 0.0301(19) -0.0010(8) -0.0020(15) 0.0083(9)
C16 0.0193(19) 0.0196(14) 0.033(2) -0.0002(8) -0.0004(16) 0.0096(9)
C17 0.0415(19) 0.041(2) 0.039(2) -0.006(2) -0.0029(10) 0.0205(12)
C18 0.0396(19) 0.041(3) 0.044(2) -0.008(2) -0.0042(11) 0.0204(13)
C19 0.0364(19) 0.046(2) 0.057(2) -0.0085(17) -0.0042(16) 0.0203(16)
C20 0.0357(18) 0.0413(19) 0.058(2) -0.0101(17) -0.0066(16) 0.0213(16)
C21 0.34(3) 0.26(3) 0.20(2) -0.03(2) 0.02(2) 0.27(3)

loop_
_atom_type_symbol
_atom_type_description
_atom_type_scat_dispersion_real
_atom_type_scat_dispersion_imag
_atom_type_scat_source
C C 0.0181 0.0091 'International Tables Vol C Tables 4.2.6.8 and 6.1.1.4'
H H 0.0000 0.0000 'International Tables Vol C Tables 4.2.6.8 and 6.1.1.4'
N N 0.0311 0.0180 'International Tables Vol C Tables 4.2.6.8 and 6.1.1.4'
Ni Ni -3.0029 0.5091 'International Tables Vol C Tables 4.2.6.8 and 6.1.1.4'
O O 0.0492 0.0322 'International Tables Vol C Tables 4.2.6.8 and 6.1.1.4'

loop_
_geom_angle_atom_site_label_1
_geom_angle_atom_site_label_2
_geom_angle_atom_site_label_3
_geom_angle
_geom_angle_site_symmetry_1
_geom_angle_site_symmetry_3
_geom_angle_publ_flag
O1W Ni1 O1W 88.07(15) . 24_565 ?
O2 Ni1 O1W 86.95(9) . 24_565 ?
O2 Ni1 O1W 86.95(9) 24_565 . ?
O2 Ni1 O1W 174.73(9) . . ?
O2 Ni1 O1W 174.74(10) 24_565 24_565 ?
O2 Ni1 O2 97.97(12) 24_565 . ?
O2 Ni1 N1 89.23(8) . . ?
O2 Ni1 N1 89.23(8) 24_565 . ?
O3W Ni1 O1W 88.54(8) . 24_565 ?
O3W Ni1 O1W 88.54(8) . . ?
O3W Ni1 O2 93.04(8) . 24_565 ?
O3W Ni1 O2 93.04(8) . . ?
O3W Ni1 N1 176.54(12) . . ?
N1 Ni1 O1W 88.97(9) . . ?
N1 Ni1 O1W 88.97(9) . 24_565 ?
O3 Ni2 O2W 89.99(10) . . ?
O3 Ni2 O2W 89.99(10) 24_565 . ?
O3 Ni2 O3 93.52(15) 24_565 . ?
O3 Ni2 O3W 92.82(8) . . ?
O3 Ni2 O3W 92.82(8) 24_565 . ?
O3 Ni2 O5 89.52(10) 24_565 24_565 ?
O3 Ni2 O5 175.34(9) 24_565 . ?
O3 Ni2 O5 89.52(10) . . ?
O3 Ni2 O5 175.35(9) . 24_565 ?
O3W Ni2 O2W 175.90(13) . . ?
O5 Ni2 O2W 86.48(10) 24_565 . ?
O5 Ni2 O2W 86.48(10) . . ?
O5 Ni2 O3W 90.55(8) . . ?
O5 Ni2 O3W 90.55(8) 24_565 . ?
O5 Ni2 O5 87.24(14) 24_565 . ?
O1 Ni3 O1 122.13(14) . 23_655 ?
O1 Ni3 O6 87.70(9) . 18_655 ?
O1 Ni3 O6 149.68(10) . 32 ?
O1 Ni3 O6 87.69(9) 23_655 32 ?
O1 Ni3 O6 149.67(10) 23_655 18_655 ?
O1 Ni3 O7 86.90(11) . . ?
O1 Ni3 O7 86.91(11) 23_655 . ?
O1 Ni3 N2 93.24(10) . . ?
O1 Ni3 N2 93.24(10) 23_655 . ?
O1 Ni3 C6 118.55(7) 23_655 32 ?
O1 Ni3 C6 118.55(7) . 32 ?
O6 Ni3 O6 62.14(13) 18_655 32 ?
O6 Ni3 C6 31.14(6) 18_655 32 ?
O6 Ni3 C6 31.14(6) 32 32 ?
O7 Ni3 O6 89.64(16) . 32 ?
O7 Ni3 O6 89.64(16) . 18_655 ?
O7 Ni3 C6 87.4(2) . 32 ?
N2 Ni3 O6 90.10(13) . 32 ?
N2 Ni3 O6 90.10(13) . 18_655 ?
N2 Ni3 O7 179.7(2) . . ?
N2 Ni3 C6 92.28(17) . 32 ?
C12 O1 Ni3 137.7(2) . . ?
Ni1 O1W H1WA 109.8 . . ?
Ni1 O1W H1WB 109.9 . . ?
H1WA O1W H1WB 104.1 . . ?
C7 O2 Ni1 133.78(19) . . ?
C7 O3 Ni2 134.44(19) . . ?
Ni1 O3W Ni2 116.94(13) . . ?
C1 O5 Ni2 127.4(2) . . ?
C6 O6 Ni3 88.4(2) . 33_545 ?
C21 O7 Ni3 134.3(12) 23_655 . ?
C21 O7 Ni3 134.4(12) . . ?
C21 O7 C21 91(2) 23_655 . ?
C13 N1 Ni1 120.65(17) . . ?
C13 N1 Ni1 120.65(17) 24_565 . ?
C13 N1 C13 118.3(3) . 24_565 ?
C20 N2 Ni3 120.7(2) . . ?
C20 N2 Ni3 120.7(2) 23_655 . ?
C20 N2 C20 117.0(5) . 23_655 ?
C17 N3 C17 114.8(5) . 3_675 ?
C16 N4 C16 114.6(4) . 2_765 ?
O4 C1 C2 116.4(3) . . ?
O5 C1 O4 125.2(3) . . ?
O5 C1 C2 118.5(3) . . ?
C3 C2 C1 120.6(3) . . ?
C4 C2 C1 119.5(3) . . ?
C4 C2 C3 119.9(3) . . ?
C2 C3 C2 119.4(5) . 22_665 ?
C2 C3 H3 120.3 22_665 . ?
C2 C3 H3 120.3 . . ?
C2 C4 H4 119.9 . . ?
C5 C4 C2 120.2(3) . . ?
C5 C4 H4 119.9 . . ?
C4 C5 C4 120.2(4) . 22_665 ?
C4 C5 C6 119.9(2) . . ?
C4 C5 C6 119.9(2) 22_665 . ?
O6 C6 Ni3 60.5(2) 22_665 33_545 ?
O6 C6 Ni3 60.5(2) . 33_545 ?
O6 C6 O6 120.5(4) 22_665 . ?
O6 C6 C5 119.7(2) 22_665 . ?
O6 C6 C5 119.7(2) . . ?
C5 C6 Ni3 172.6(4) . 33_545 ?
O2 C7 O3 127.3(3) . . ?
O2 C7 C8 116.4(3) . . ?
O3 C7 C8 116.3(3) . . ?
C9 C8 C7 119.6(3) . . ?
C9 C8 C10 119.6(3) . . ?
C10 C8 C7 120.8(3) . . ?
C8 C9 C8 120.6(4) . 11_565 ?
C8 C9 H9 119.7 11_565 . ?
C8 C9 H9 119.7 . . ?
C8 C10 H10 119.9 . . ?
C8 C10 C11 120.2(3) . . ?
C11 C10 H10 119.9 . . ?
C10 C11 C10 119.7(4) . 11_565 ?
C10 C11 C12 120.2(2) . . ?
C10 C11 C12 120.2(2) 11_565 . ?
O1 C12 O1 126.4(4) . 11_565 ?
O1 C12 C11 116.8(2) . . ?
O1 C12 C11 116.8(2) 11_565 . ?
N1 C13 H13 118.7 . . ?
N1 C13 C14 122.6(3) . . ?
C14 C13 H13 118.7 . . ?
C13 C14 H14 120.6 . . ?
C13 C14 C15 118.8(3) . . ?
C15 C14 H14 120.6 . . ?
C14 C15 C14 118.8(4) . 24_565 ?
C14 C15 C16 120.58(18) . . ?
C14 C15 C16 120.58(18) 24_565 . ?
N4 C16 N4 125.4(4) . 3_675 ?
N4 C16 C15 117.27(19) 3_675 . ?
N4 C16 C15 117.3(2) . . ?
N3 C17 N3 125.2(5) . 2_765 ?
N3 C17 C18 117.1(3) . . ?
N3 C17 C18 117.1(3) 2_765 . ?
C19 C18 C17 120.3(3) 23_655 . ?
C19 C18 C17 120.3(3) . . ?
C19 C18 C19 118.7(5) . 23_655 ?
C18 C19 H19 120.8 . . ?
C20 C19 C18 118.5(4) . . ?
C20 C19 H19 120.8 . . ?
N2 C20 C19 123.5(4) . . ?
N2 C20 H20 118.2 . . ?
C19 C20 H20 118.2 . . ?
O7 C21 H21A 109.5 . . ?
O7 C21 H21B 109.5 . . ?
O7 C21 H21C 109.5 . . ?
H21A C21 H21B 109.5 . . ?
H21A C21 H21C 109.5 . . ?
H21B C21 H21C 109.5 . . ?

loop_
_geom_bond_atom_site_label_1
_geom_bond_atom_site_label_2
_geom_bond_distance
_geom_bond_site_symmetry_2
_geom_bond_publ_flag
Ni1 O1W 2.127(2) . ?
Ni1 O1W 2.127(2) 24_565 ?
Ni1 O2 2.014(2) 24_565 ?
Ni1 O2 2.014(2) . ?
Ni1 O3W 2.005(3) . ?
Ni1 N1 2.047(3) . ?
Ni2 O2W 2.078(3) . ?
Ni2 O3 2.011(2) 24_565 ?
Ni2 O3 2.011(2) . ?
Ni2 O3W 2.077(3) . ?
Ni2 O5 2.073(2) . ?
Ni2 O5 2.073(2) 24_565 ?
Ni3 O1 2.001(2) 23_655 ?
Ni3 O1 2.001(2) . ?
Ni3 O6 2.135(2) 18_655 ?
Ni3 O6 2.135(2) 32 ?
Ni3 O7 2.097(6) . ?
Ni3 N2 2.084(5) . ?
Ni3 C6 2.454(5) 32 ?
O1 C12 1.245(3) . ?
O1W H1WA 0.8599 . ?
O1W H1WB 0.8585 . ?
O2 C7 1.256(4) . ?
O3 C7 1.256(4) . ?
O4 C1 1.271(5) . ?
O5 C1 1.250(4) . ?
O6 C6 1.269(3) . ?
O7 C21 1.486(9) 23_655 ?
O7 C21 1.486(9) . ?
N1 C13 1.340(3) . ?
N1 C13 1.340(3) 24_565 ?
N2 C20 1.337(5) . ?
N2 C20 1.337(5) 23_655 ?
N3 C17 1.339(4) . ?
N3 C17 1.339(4) 3_675 ?
N4 C16 1.335(3) . ?
N4 C16 1.335(3) 2_765 ?
C1 C2 1.496(5) . ?
C2 C3 1.396(4) . ?
C2 C4 1.392(5) . ?
C3 H3 0.9300 . ?
C4 H4 0.9300 . ?
C4 C5 1.381(4) . ?
C5 C6 1.484(7) . ?
C7 C8 1.511(4) . ?
C8 C9 1.389(4) . ?
C8 C10 1.391(4) . ?
C9 H9 0.9300 . ?
C10 H10 0.9300 . ?
C10 C11 1.395(4) . ?
C11 C12 1.516(6) . ?
C13 H13 0.9300 . ?
C13 C14 1.379(4) . ?
C14 H14 0.9300 . ?
C14 C15 1.386(4) . ?
C15 C16 1.482(6) . ?
C17 C18 1.489(8) . ?
C18 C19 1.383(5) 23_655 ?
C18 C19 1.383(5) . ?
C19 H19 0.9300 . ?
C19 C20 1.381(6) . ?
C20 H20 0.9300 . ?
C21 H21A 0.9600 . ?
C21 H21B 0.9600 . ?
C21 H21C 0.9600 . ?

loop_
_geom_torsion_atom_site_label_1
_geom_torsion_atom_site_label_2
_geom_torsion_atom_site_label_3
_geom_torsion_atom_site_label_4
_geom_torsion
_geom_torsion_site_symmetry_1
_geom_torsion_site_symmetry_2
_geom_torsion_site_symmetry_3
_geom_torsion_site_symmetry_4
_geom_torsion_publ_flag
Ni1 O2 C7 O3 -2.2(5) . . . . ?
Ni1 O2 C7 C8 177.8(2) . . . . ?
Ni1 N1 C13 C14 169.3(2) . . . . ?
Ni2 O3 C7 O2 -2.6(5) . . . . ?
Ni2 O3 C7 C8 177.4(2) . . . . ?
Ni2 O5 C1 O4 -4.7(8) . . . . ?
Ni2 O5 C1 C2 176.0(3) . . . . ?
Ni3 O1 C12 O1 25.6(2) . . . 11_565 ?
Ni3 O1 C12 C11 -154.4(2) . . . . ?
Ni3 O6 C6 O6 7.3(5) 33_545 . . 22_665 ?
Ni3 O6 C6 C5 -171.5(5) 33_545 . . . ?
Ni3 N2 C20 C19 -162.4(3) . . . . ?
O2 C7 C8 C9 -169.6(2) . . . . ?
O2 C7 C8 C10 10.0(5) . . . . ?
O3 C7 C8 C9 10.4(4) . . . . ?
O3 C7 C8 C10 -170.0(3) . . . . ?
O4 C1 C2 C3 -175.4(6) . . . . ?
O4 C1 C2 C4 6.0(7) . . . . ?
O5 C1 C2 C3 4.0(7) . . . . ?
O5 C1 C2 C4 -174.6(4) . . . . ?
N1 C13 C14 C15 1.1(5) . . . . ?
N3 C17 C18 C19 0.1(7) 2_765 . . . ?
N3 C17 C18 C19 -0.2(7) . . . 23_655 ?
N3 C17 C18 C19 -171.0(5) . . . . ?
N3 C17 C18 C19 171.0(5) 2_765 . . 23_655 ?
C1 C2 C3 C2 179.5(4) . . . 22_665 ?
C1 C2 C4 C5 179.0(4) . . . . ?
C2 C4 C5 C4 1.1(9) . . . 22_665 ?
C2 C4 C5 C6 179.8(4) . . . . ?
C3 C2 C4 C5 0.4(7) . . . . ?
C4 C2 C3 C2 -1.9(9) . . . 22_665 ?
C4 C5 C6 O6 -178.7(5) . . . 22_665 ?
C4 C5 C6 O6 0.0(8) . . . . ?
C4 C5 C6 O6 0.0(8) 22_665 . . 22_665 ?
C4 C5 C6 O6 178.7(5) 22_665 . . . ?
C7 C8 C9 C8 178.2(3) . . . 11_565 ?
C7 C8 C10 C11 -176.9(2) . . . . ?
C8 C10 C11 C10 -1.4(2) . . . 11_565 ?
C8 C10 C11 C12 178.6(2) . . . . ?
C9 C8 C10 C11 2.7(5) . . . . ?
C10 C8 C9 C8 -1.4(2) . . . 11_565 ?
C10 C11 C12 O1 35.4(2) . . . . ?
C10 C11 C12 O1 35.4(2) 11_565 . . 11_565 ?
C10 C11 C12 O1 -144.6(2) . . . 11_565 ?
C10 C11 C12 O1 -144.6(2) 11_565 . . . ?
C13 N1 C13 C14 -3.3(6) 24_565 . . . ?
C13 C14 C15 C14 1.1(6) . . . 24_565 ?
C13 C14 C15 C16 -176.0(3) . . . . ?
C14 C15 C16 N4 0.1(6) . . . 3_675 ?
C14 C15 C16 N4 177.0(4) . . . . ?
C14 C15 C16 N4 -0.1(6) 24_565 . . . ?
C14 C15 C16 N4 -177.0(4) 24_565 . . 3_675 ?
C16 N4 C16 N4 -0.2(9) 2_765 . . 3_675 ?
C16 N4 C16 C15 -176.8(2) 2_765 . . . ?
C17 N3 C17 N3 -0.9(10) 3_675 . . 2_765 ?
C17 N3 C17 C18 169.5(3) 3_675 . . . ?
C17 C18 C19 C20 165.8(4) . . . . ?
C18 C19 C20 N2 0.9(7) . . . . ?
C19 C18 C19 C20 -5.2(8) 23_655 . . . ?
C20 N2 C20 C19 3.3(7) 23_655 . . . ?

loop_
_smtbx_masks_void_nr
_smtbx_masks_void_average_x
_smtbx_masks_void_average_y
_smtbx_masks_void_average_z
_smtbx_masks_void_volume
_smtbx_masks_void_count_electrons
_smtbx_masks_void_content
1 0.374 0.431 0.358 10541.6 1694.3 '36 DMF, 9 H2O, 9 MeOH'
